data_4128889
loop_
_publ_author_name
'Mon, Marta'
'Bruno, Rosaria'
'Tiburcio, Estefania'
'Viciano-Chumillas, Marta'
'Kalinke, Lucas H. G.'
'Ferrando-Soria, Jes\'us'
'Armentano, Donatella'
'Pardo, Emilio'

_publ_section_title
;
 Multivariate Metal-Organic Frameworks for the Simultaneous Capture of
 Organic and Inorganic Contaminants from Water.
;
_journal_issue 34
_journal_name_full 'Journal of the American Chemical Society'
_journal_page_first 13601
_journal_page_last 13609
_journal_paper_doi 10.1021/jacs.9b06250
_journal_volume 141
_journal_year 2019
_chemical_formula_sum 'C30 H100 Ca Cu6 N6 O55 S3'
_chemical_formula_weight 1942.65
_space_group_crystal_system hexagonal
_space_group_IT_number 173
_space_group_name_Hall 'P 6c'
_space_group_name_H-M_alt 'P 63'
_atom_sites_solution_hydrogens geom
_audit_creation_method SHELXL-2018/3
_cell_angle_alpha 90
_cell_angle_beta 90
_cell_angle_gamma 120
_cell_formula_units_Z 2
_cell_length_a 17.7932(12)
_cell_length_b 17.7932(12)
_cell_length_c 12.7581(8)
_cell_measurement_reflns_used 7609
_cell_measurement_temperature 100(2)
_cell_measurement_theta_max 25.99
_cell_measurement_theta_min 2.29
_cell_volume 3498.0(4)
_computing_cell_refinement 'Bruker APEX'
_computing_data_collection 'Bruker APEX'
_computing_data_reduction 'Bruker SAINT'
_computing_molecular_graphics 'Bruker SHELXTL'
_computing_publication_material 'Bruker SHELXTL'
_computing_structure_refinement 'SHELXL-2018/3 (Sheldrick, 2018)'
_diffrn_ambient_temperature 100(2)
_diffrn_measured_fraction_theta_full 0.998
_diffrn_measured_fraction_theta_max 0.998
_diffrn_measurement_device_type 'CCD area detector'
_diffrn_measurement_method 'phi and omega scans'
_diffrn_radiation_type MoK\a
_diffrn_radiation_wavelength 0.71073
_diffrn_reflns_av_R_equivalents 0.0532
_diffrn_reflns_av_unetI/netI 0.0389
_diffrn_reflns_Laue_measured_fraction_full 0.998
_diffrn_reflns_Laue_measured_fraction_max 0.998
_diffrn_reflns_limit_h_max 21
_diffrn_reflns_limit_h_min -22
_diffrn_reflns_limit_k_max 22
_diffrn_reflns_limit_k_min -22
_diffrn_reflns_limit_l_max 15
_diffrn_reflns_limit_l_min -15
_diffrn_reflns_number 32781
_diffrn_reflns_point_group_measured_fraction_full 0.989
_diffrn_reflns_point_group_measured_fraction_max 0.987
_diffrn_reflns_theta_full 25.242
_diffrn_reflns_theta_max 26.354
_diffrn_reflns_theta_min 2.644
_diffrn_source 'fine-focus sealed tube'
_exptl_absorpt_coefficient_mu 2.074
_exptl_absorpt_correction_T_max 0.970
_exptl_absorpt_correction_T_min 0.876
_exptl_absorpt_correction_type multi-scan
_exptl_absorpt_process_details sadabs
_exptl_crystal_colour blue
_exptl_crystal_density_diffrn 1.844
_exptl_crystal_description 'hexagonal prism'
_exptl_crystal_F_000 2008
_exptl_crystal_size_max 0.18
_exptl_crystal_size_mid 0.14
_exptl_crystal_size_min 0.14
_platon_squeeze_details
;
;
_refine_diff_density_max 2.132
_refine_diff_density_min -0.825
_refine_diff_density_rms 0.154
_refine_ls_abs_structure_details
;
 Flack x determined using 1476 quotients [(I+)-(I-)]/[(I+)+(I-)]
 (Parsons, Flack and Wagner, Acta Cryst. B69 (2013) 249-259).
;
_refine_ls_abs_structure_Flack 0.45(2)
_refine_ls_extinction_method none
_refine_ls_goodness_of_fit_ref 1.058
_refine_ls_hydrogen_treatment constr
_refine_ls_matrix_type full
_refine_ls_number_parameters 256
_refine_ls_number_reflns 4712
_refine_ls_number_restraints 60
_refine_ls_restrained_S_all 1.082
_refine_ls_R_factor_all 0.0704
_refine_ls_R_factor_gt 0.0601
_refine_ls_shift/su_max 0.000
_refine_ls_shift/su_mean 0.000
_refine_ls_structure_factor_coef Fsqd
_refine_ls_weighting_details 'w=1/[\s^2^(Fo^2^)+(0.1357P)^2^] where P=(Fo^2^+2Fc^2^)/3'
_refine_ls_weighting_scheme calc
_refine_ls_wR_factor_gt 0.1831
_refine_ls_wR_factor_ref 0.1923
_reflns_Friedel_coverage 0.889
_reflns_Friedel_fraction_full 0.979
_reflns_Friedel_fraction_max 0.975
_reflns_number_gt 3718
_reflns_number_total 4712
_reflns_threshold_expression 'I > 2\s(I)'
_cod_data_source_file ja9b06250_si_002.cif
_cod_data_source_block MM133_SERIMETH_SQ
_cod_original_cell_volume 3498.0(5)
_cod_database_code 4128889
_shelx_shelxl_version_number 2018/3
_shelx_space_group_comment
;
The symmetry employed for this shelxl refinement is uniquely defined
by the following loop, which should always be used as a source of
symmetry information in preference to the above space-group names.
They are only intended as comments.
;

loop_
_space_group_symop_operation_xyz
'x, y, z'
'-y, x-y, z'
'-x+y, -x, z'
'-x, -y, z+1/2'
'y, -x+y, z+1/2'
'x-y, x, z+1/2'

loop_
_atom_site_label
_atom_site_type_symbol
_atom_site_fract_x
_atom_site_fract_y
_atom_site_fract_z
_atom_site_U_iso_or_equiv
_atom_site_adp_type
_atom_site_occupancy
_atom_site_site_symmetry_order
_atom_site_calc_flag
_atom_site_refinement_flags_posn
_atom_site_refinement_flags_adp
_atom_site_refinement_flags_occupancy
Ca1 Ca 0.666667 0.333333 1.4908(4) 0.0075(4) Uani 1 3 d S T P
Cu1 Cu 0.86332(9) 0.42046(9) 1.36217(7) 0.0270(5) Uani 1 1 d . . .
Cu2 Cu 0.86344(9) 0.41805(9) 1.62092(7) 0.0276(5) Uani 1 1 d . . .
N1 N 0.9045(6) 0.5029(7) 1.2472(8) 0.030(2) Uani 1 1 d . . .
N2 N 0.9009(6) 0.4950(8) 1.7349(8) 0.037(3) Uani 1 1 d . . .
O1HH O 0.8226(3) 0.3580(3) 1.4894(8) 0.0265(10) Uani 1 1 d . . .
O1 O 0.7630(5) 0.4383(5) 1.3547(6) 0.0274(18) Uani 1 1 d . . .
O2 O 0.9825(5) 0.4289(6) 1.3498(7) 0.035(2) Uani 1 1 d . . .
O3 O 0.7613(5) 0.4386(5) 1.6264(6) 0.0310(19) Uani 1 1 d . . .
O4 O 0.9778(5) 0.4262(6) 1.6392(7) 0.034(2) Uani 1 1 d . . .
O5 O 0.7054(8) 0.5044(8) 1.2623(8) 0.055(3) Uani 1 1 d . . .
O6 O 0.7079(6) 0.5079(6) 1.7185(7) 0.044(3) Uani 1 1 d . . .
C1 C 0.8446(7) 0.5280(9) 1.2041(10) 0.045(3) Uani 1 1 d D . .
H1B H 0.872033 0.592553 1.199877 0.054 Uiso 1 1 calc R U .
C2 C 0.7654(8) 0.4878(10) 1.2862(11) 0.038(3) Uani 1 1 d . . .
C3 C 0.7672(9) 0.4896(10) 1.7047(11) 0.037(3) Uani 1 1 d . . .
C4 C 0.8465(11) 0.5333(10) 1.7627(11) 0.060(5) Uani 1 1 d D . .
H4A H 0.829759 0.517300 1.837708 0.072 Uiso 1 1 calc R U .
C5 C 1.0217(9) 0.4831(9) 1.2703(9) 0.040(4) Uani 1 1 d . . .
C6 C 1.0206(7) 0.4754(7) 1.7099(9) 0.021(3) Uani 1 1 d . . .
C1H C 0.8844(12) 0.6322(10) 1.757(2) 0.113(8) Uani 1 1 d D . .
H1HA H 0.838528 0.646612 1.772033 0.136 Uiso 1 1 calc R U .
H1HB H 0.930878 0.661246 1.810093 0.136 Uiso 1 1 calc R U .
O1H O 0.9189(11) 0.6615(10) 1.655(3) 0.28(2) Uani 1 1 d D . .
C1S C 0.8097(13) 0.4838(19) 1.0913(13) 0.203(11) Uani 1 1 d D U .
H1SA H 0.858148 0.517237 1.041956 0.243 Uiso 1 1 calc R U .
H1SB H 0.763579 0.496930 1.072177 0.243 Uiso 1 1 calc R U .
C2S C 0.7720(16) 0.3836(19) 1.061(2) 0.270(14) Uani 1 1 d D U .
H2SA H 0.741205 0.370762 0.992683 0.324 Uiso 1 1 calc R U .
H2SB H 0.730577 0.345519 1.114793 0.324 Uiso 1 1 calc R U .
C3S C 0.9163(12) 0.3045(17) 1.111(2) 0.220(13) Uani 1 1 d D U .
H3SA H 0.969038 0.317911 1.072376 0.330 Uiso 1 1 calc R U .
H3SB H 0.931305 0.322643 1.184511 0.330 Uiso 1 1 calc R U .
H3SC H 0.875579 0.241835 1.108669 0.330 Uiso 1 1 calc R U .
S1 S 0.8648(17) 0.3636(19) 1.051(2) 0.440(14) Uani 1 1 d D U .
O1W O 0.8146(8) 0.6257(8) 1.4857(18) 0.152(7) Uani 1 1 d . U .
O2W O 0.9438(12) 0.5695(13) 1.4958(17) 0.177(7) Uani 1 1 d . U .
O3W O 0.935(4) 0.274(3) 0.840(4) 0.43(3) Uani 1 1 d . U .
O4W O 0.850(3) 0.155(3) 0.999(4) 0.40(3) Uani 1 1 d . U .
O5W O 1.0093(19) 0.327(2) 1.488(3) 0.156(13) Uani 0.5 1 d . U P

loop_
_atom_site_aniso_label
_atom_site_aniso_U_11
_atom_site_aniso_U_22
_atom_site_aniso_U_33
_atom_site_aniso_U_23
_atom_site_aniso_U_13
_atom_site_aniso_U_12
Ca1 0.0063(5) 0.0063(5) 0.0098(8) 0.000 0.000 0.0031(3)
Cu1 0.0202(8) 0.0350(9) 0.0283(11) 0.0088(7) 0.0071(7) 0.0155(6)
Cu2 0.0184(8) 0.0306(9) 0.0300(11) -0.0057(7) -0.0060(7) 0.0094(6)
N1 0.023(5) 0.024(5) 0.046(6) 0.015(4) 0.014(4) 0.014(5)
N2 0.020(6) 0.053(7) 0.034(6) -0.018(5) -0.008(4) 0.016(5)
O1HH 0.021(2) 0.025(2) 0.029(2) -0.014(5) -0.002(4) 0.008(2)
O1 0.025(4) 0.021(4) 0.033(4) 0.011(4) -0.003(4) 0.008(3)
O2 0.026(4) 0.045(5) 0.030(4) 0.024(4) 0.019(4) 0.015(4)
O3 0.021(4) 0.030(4) 0.047(5) -0.011(4) -0.022(4) 0.016(4)
O4 0.017(4) 0.034(5) 0.048(6) -0.005(4) -0.002(4) 0.012(4)
O5 0.055(7) 0.068(8) 0.062(6) 0.016(5) 0.026(6) 0.045(7)
O6 0.030(5) 0.060(7) 0.055(6) -0.041(5) -0.012(4) 0.032(5)
C1 0.015(5) 0.055(8) 0.051(7) 0.027(6) 0.014(5) 0.006(5)
C2 0.032(7) 0.043(8) 0.045(8) 0.014(6) 0.026(6) 0.023(6)
C3 0.034(7) 0.046(8) 0.038(8) -0.008(6) 0.011(6) 0.024(6)
C4 0.078(11) 0.107(12) 0.043(7) -0.050(8) -0.029(7) 0.082(10)
C5 0.035(8) 0.049(9) 0.021(7) 0.010(5) 0.009(5) 0.009(7)
C6 0.014(5) 0.008(5) 0.045(7) -0.004(4) -0.003(5) 0.008(4)
C1H 0.044(10) 0.042(10) 0.24(3) -0.038(12) -0.036(12) 0.011(8)
O1H 0.073(12) 0.045(9) 0.70(7) 0.003(18) -0.08(2) 0.020(8)
C1S 0.074(13) 0.42(3) 0.062(11) 0.096(19) 0.021(10) 0.086(19)
C2S 0.132(18) 0.31(3) 0.18(2) 0.217(19) -0.014(15) -0.026(16)
C3S 0.073(13) 0.21(3) 0.27(3) -0.16(2) 0.097(16) -0.009(12)
S1 0.38(2) 0.40(3) 0.49(3) -0.03(2) 0.02(2) 0.16(2)
O1W 0.112(9) 0.119(10) 0.185(15) -0.083(14) 0.012(13) 0.029(8)
O2W 0.194(16) 0.233(18) 0.127(11) 0.091(15) 0.090(15) 0.125(15)
O3W 0.59(8) 0.30(5) 0.39(5) 0.12(5) -0.07(6) 0.21(5)
O4W 0.47(6) 0.42(5) 0.44(5) -0.23(5) -0.36(5) 0.33(5)
O5W 0.15(2) 0.21(3) 0.17(2) 0.15(3) 0.09(2) 0.14(2)

loop_
_atom_type_symbol
_atom_type_description
_atom_type_scat_dispersion_real
_atom_type_scat_dispersion_imag
_atom_type_scat_source
C C 0.0033 0.0016 'International Tables Vol C Tables 4.2.6.8 and 6.1.1.4'
H H 0.0000 0.0000 'International Tables Vol C Tables 4.2.6.8 and 6.1.1.4'
N N 0.0061 0.0033 'International Tables Vol C Tables 4.2.6.8 and 6.1.1.4'
O O 0.0106 0.0060 'International Tables Vol C Tables 4.2.6.8 and 6.1.1.4'
S S 0.1246 0.1234 'International Tables Vol C Tables 4.2.6.8 and 6.1.1.4'
Ca Ca 0.2262 0.3064 'International Tables Vol C Tables 4.2.6.8 and 6.1.1.4'
Cu Cu 0.3201 1.2651 'International Tables Vol C Tables 4.2.6.8 and 6.1.1.4'

loop_
_geom_angle_atom_site_label_1
_geom_angle_atom_site_label_2
_geom_angle_atom_site_label_3
_geom_angle
_geom_angle_site_symmetry_1
_geom_angle_site_symmetry_3
O3 Ca1 O3 76.9(3) 3_665 .
O3 Ca1 O3 76.9(3) 3_665 2_655
O3 Ca1 O3 76.9(3) . 2_655
O3 Ca1 O1 88.14(16) 3_665 3_665
O3 Ca1 O1 138.6(3) . 3_665
O3 Ca1 O1 137.2(3) 2_655 3_665
O3 Ca1 O1 138.6(3) 3_665 2_655
O3 Ca1 O1 137.2(3) . 2_655
O3 Ca1 O1 88.14(16) 2_655 2_655
O1 Ca1 O1 77.0(3) 3_665 2_655
O3 Ca1 O1 137.2(3) 3_665 .
O3 Ca1 O1 88.14(16) . .
O3 Ca1 O1 138.6(3) 2_655 .
O1 Ca1 O1 77.0(3) 3_665 .
O1 Ca1 O1 77.0(3) 2_655 .
O3 Ca1 O1HH 67.2(2) 3_665 3_665
O3 Ca1 O1HH 136.2(3) . 3_665
O3 Ca1 O1HH 71.4(3) 2_655 3_665
O1 Ca1 O1HH 65.8(3) 3_665 3_665
O1 Ca1 O1HH 71.5(2) 2_655 3_665
O1 Ca1 O1HH 135.4(3) . 3_665
O3 Ca1 O1HH 136.2(3) 3_665 2_655
O3 Ca1 O1HH 71.4(3) . 2_655
O3 Ca1 O1HH 67.2(2) 2_655 2_655
O1 Ca1 O1HH 135.4(3) 3_665 2_655
O1 Ca1 O1HH 65.8(2) 2_655 2_655
O1 Ca1 O1HH 71.5(2) . 2_655
O1HH Ca1 O1HH 119.995(10) 3_665 2_655
O3 Ca1 O1HH 71.4(3) 3_665 .
O3 Ca1 O1HH 67.2(2) . .
O3 Ca1 O1HH 136.2(3) 2_655 .
O1 Ca1 O1HH 71.5(2) 3_665 .
O1 Ca1 O1HH 135.4(3) 2_655 .
O1 Ca1 O1HH 65.8(3) . .
O1HH Ca1 O1HH 119.995(8) 3_665 .
O1HH Ca1 O1HH 119.995(12) 2_655 .
O3 Ca1 Cu1 80.79(19) 3_665 3_665
O3 Ca1 Cu1 157.1(2) . 3_665
O3 Ca1 Cu1 103.39(18) 2_655 3_665
O1 Ca1 Cu1 34.01(17) 3_665 3_665
O1 Ca1 Cu1 65.26(18) 2_655 3_665
O1 Ca1 Cu1 104.8(2) . 3_665
O1HH Ca1 Cu1 32.7(2) 3_665 3_665
O1HH Ca1 Cu1 130.39(19) 2_655 3_665
O1HH Ca1 Cu1 100.53(13) . 3_665
O3 Ca1 Cu1 103.39(18) 3_665 .
O3 Ca1 Cu1 80.79(19) . .
O3 Ca1 Cu1 157.1(2) 2_655 .
O1 Ca1 Cu1 65.26(18) 3_665 .
O1 Ca1 Cu1 104.8(2) 2_655 .
O1 Ca1 Cu1 34.01(17) . .
O1HH Ca1 Cu1 130.39(19) 3_665 .
O1HH Ca1 Cu1 100.53(13) 2_655 .
O1HH Ca1 Cu1 32.7(2) . .
Cu1 Ca1 Cu1 99.26(9) 3_665 .
O3 Ca1 Cu1 157.1(2) 3_665 2_655
O3 Ca1 Cu1 103.39(18) . 2_655
O3 Ca1 Cu1 80.79(19) 2_655 2_655
O1 Ca1 Cu1 104.8(2) 3_665 2_655
O1 Ca1 Cu1 34.01(17) 2_655 2_655
O1 Ca1 Cu1 65.26(18) . 2_655
O1HH Ca1 Cu1 100.53(13) 3_665 2_655
O1HH Ca1 Cu1 32.7(2) 2_655 2_655
O1HH Ca1 Cu1 130.39(19) . 2_655
Cu1 Ca1 Cu1 99.26(9) 3_665 2_655
Cu1 Ca1 Cu1 99.26(9) . 2_655
O1HH Cu1 N1 168.6(4) . .
O1HH Cu1 O1 91.4(3) . .
N1 Cu1 O1 82.6(4) . .
O1HH Cu1 O2 100.8(3) . .
N1 Cu1 O2 84.3(4) . .
O1 Cu1 O2 166.3(3) . .
O1HH Cu1 O5 92.6(4) . 3_665
N1 Cu1 O5 97.6(5) . 3_665
O1 Cu1 O5 94.5(4) . 3_665
O2 Cu1 O5 91.2(4) . 3_665
O1HH Cu1 Ca1 47.54(15) . .
N1 Cu1 Ca1 127.8(3) . .
O1 Cu1 Ca1 45.3(2) . .
O2 Cu1 Ca1 147.8(2) . .
O5 Cu1 Ca1 85.8(3) 3_665 .
N2 Cu2 O1HH 167.9(5) . .
N2 Cu2 O4 83.0(4) . .
O1HH Cu2 O4 103.4(3) . .
N2 Cu2 O3 82.2(4) . .
O1HH Cu2 O3 90.4(3) . .
O4 Cu2 O3 164.6(4) . .
N2 Cu2 O6 96.5(5) . 3_665
O1HH Cu2 O6 93.8(3) . 3_665
O4 Cu2 O6 89.6(4) . 3_665
O3 Cu2 O6 96.3(4) . 3_665
N2 Cu2 Ca1 127.0(3) . .
O1HH Cu2 Ca1 47.36(15) . .
O4 Cu2 Ca1 150.0(3) . .
O3 Cu2 Ca1 45.0(2) . .
O6 Cu2 Ca1 86.5(2) 3_665 .
C6 N1 C1 125.4(11) 4_764 .
C6 N1 Cu1 116.8(9) 4_764 .
C1 N1 Cu1 117.4(7) . .
C5 N2 C4 127.8(12) 4_765 .
C5 N2 Cu2 114.9(10) 4_765 .
C4 N2 Cu2 116.6(8) . .
Cu1 O1HH Cu2 119.6(2) . .
Cu1 O1HH Ca1 99.7(3) . .
Cu2 O1HH Ca1 99.4(3) . .
C2 O1 Cu1 116.3(8) . .
C2 O1 Ca1 142.8(8) . .
Cu1 O1 Ca1 100.7(3) . .
C5 O2 Cu1 105.0(8) . .
C3 O3 Cu2 112.3(7) . .
C3 O3 Ca1 146.8(7) . .
Cu2 O3 Ca1 99.9(3) . .
C6 O4 Cu2 112.9(7) . .
C2 O5 Cu1 118.7(8) . 2_655
C3 O6 Cu2 122.4(8) . 2_655
N1 C1 C1S 110.6(14) . .
N1 C1 C2 103.3(10) . .
C1S C1 C2 109.1(11) . .
O1 C2 O5 127.1(11) . .
O1 C2 C1 119.4(11) . .
O5 C2 C1 112.9(11) . .
O6 C3 O3 119.6(12) . .
O6 C3 C4 120.8(12) . .
O3 C3 C4 119.0(10) . .
C3 C4 N2 108.6(10) . .
C3 C4 C1H 110.3(13) . .
N2 C4 C1H 120.1(15) . .
N2 C5 O2 124.8(13) 4_764 .
N2 C5 C6 112.8(9) 4_764 4_764
O2 C5 C6 122.4(9) . 4_764
O4 C6 N1 132.2(11) . 4_765
O4 C6 C5 116.4(7) . 4_765
N1 C6 C5 111.3(9) 4_765 4_765
O1H C1H C4 108.9(17) . .
C1 C1S C2S 127(2) . .
C1S C2S S1 108(2) . .
C3S S1 C2S 144.5(18) . .

loop_
_geom_bond_atom_site_label_1
_geom_bond_atom_site_label_2
_geom_bond_distance
_geom_bond_site_symmetry_2
Ca1 O3 2.485(8) 3_665
Ca1 O3 2.485(8) .
Ca1 O3 2.485(8) 2_655
Ca1 O1 2.498(8) 3_665
Ca1 O1 2.498(8) 2_655
Ca1 O1 2.498(8) .
Ca1 O1HH 2.584(4) 3_665
Ca1 O1HH 2.584(4) 2_655
Ca1 O1HH 2.584(4) .
Ca1 Cu1 3.452(3) 3_665
Ca1 Cu1 3.452(3) .
Ca1 Cu1 3.452(3) 2_655
Cu1 O1HH 1.894(9) .
Cu1 N1 1.940(10) .
Cu1 O1 1.965(7) .
Cu1 O2 2.056(8) .
Cu1 O5 2.322(11) 3_665
Cu2 N2 1.877(11) .
Cu2 O1HH 1.926(8) .
Cu2 O4 1.980(7) .
Cu2 O3 2.027(7) .
Cu2 O6 2.306(9) 3_665
N1 C6 1.280(14) 4_764
N1 C1 1.454(17) .
N2 C5 1.310(16) 4_765
N2 C4 1.478(17) .
O1 C2 1.227(16) .
O2 C5 1.331(14) .
O3 C3 1.318(15) .
O4 C6 1.222(14) .
O5 C2 1.278(17) .
O6 C3 1.262(15) .
C1 C1S 1.61(2) .
C1 C2 1.608(16) .
C3 C4 1.43(2) .
C4 C1H 1.539(19) .
C5 C6 1.503(12) 4_764
C1H O1H 1.42(2) .
C1S C2S 1.61(2) .
C2S S1 1.858(14) .
C3S S1 1.869(14) .

loop_
_platon_squeeze_void_nr
_platon_squeeze_void_average_x
_platon_squeeze_void_average_y
_platon_squeeze_void_average_z
_platon_squeeze_void_volume
_platon_squeeze_void_count_electrons
_platon_squeeze_void_content
1 0.000 0.000 -0.009 844 555 ' '
